data_1563402
loop_
_publ_author_name
'Forbes, Tori Z.'
'Nyman, May'
'Rodriguez, Mark A.'
'Navrotsky, Alexandra'

_publ_section_title
;
 The energetics of lanthanum tantalate materials
;
_journal_issue 11
_journal_name_full 'Journal of Solid State Chemistry'
_journal_page_first 2516
_journal_page_last 2521
_journal_paper_doi 10.1016/j.jssc.2010.08.024
_journal_volume 183
_journal_year 2010
_chemical_formula_sum 'Nd2 O9 Ta2'
_chemical_formula_weight 794.37
_space_group_IT_number 14
_space_group_name_Hall '-P 2yn'
_space_group_name_H-M_alt 'P 1 21/n 1'
_symmetry_cell_setting monoclinic
_symmetry_space_group_name_H-M 'P 1 21/n 1'
_cell_angle_alpha 90.0
_cell_angle_beta 90.7453(26)
_cell_angle_gamma 90.0
_cell_formula_units_Z 2
_cell_length_a 13.9985(4)
_cell_length_b 3.89392(14)
_cell_length_c 6.63227(19)
_cell_volume 361.49(2)
_computing_structure_refinement GSAS
_diffrn_radiation_polarisn_ratio 0.5
_diffrn_radiation_probe x-ray
_exptl_absorpt_correction_T_max 1.00000
_exptl_absorpt_correction_T_min 1.00000
_exptl_absorpt_process_details
;   GSAS Absorption/surface roughness correction: function number 3
 Surface roughness abs. correction (Suortti)
Terms =      0.0000         0.0000    
Correction is not refined.
;
_pd_calc_method 'Rietveld Refinement'
_pd_meas_2theta_range_inc 0.02
_pd_meas_2theta_range_max 90.0
_pd_meas_2theta_range_min 5.0
_pd_meas_number_of_points 4251
_pd_proc_2theta_range_inc 0.02
_pd_proc_2theta_range_max 90.0
_pd_proc_2theta_range_min 5.0
_pd_proc_info_datetime 2010-04-06T22:08:07
_pd_proc_ls_background_function
;   GSAS Background function number 2 with  4 terms.
 Cosine Fourier series
      1:   -4.64014     2:    285.643     3:   -127.436     4:    56.7199    
;
_pd_proc_ls_prof_R_factor 0.0818
_pd_proc_ls_prof_wR_expected 0.0516
_pd_proc_ls_prof_wR_factor 0.1039
_pd_proc_number_of_points 4251
_refine_ls_goodness_of_fit_all 2.01
_refine_ls_matrix_type full
_refine_ls_number_parameters 6
_refine_ls_number_restraints 0
_refine_ls_R_Fsqd_factor 0.07059
_refine_ls_shift/su_max 0.02
_refine_ls_shift/su_mean 0.01
_reflns_d_resolution_high 1.090
_reflns_d_resolution_low 6.999
_reflns_limit_h_max 14
_reflns_limit_h_min 0
_reflns_limit_k_max 4
_reflns_limit_k_min 0
_reflns_limit_l_max 6
_reflns_limit_l_min -6
_reflns_number_total 600
_cod_data_source_file JSSC-2010-183-2516.cif
_cod_data_source_block Pr2Ta2O7_OH2
_cod_depositor_comments
;
The following automatic conversions were performed:

data item '_geom_angle_publ_flag' value 'N' was changed to 'n' in
accordance with the built-in table derived from the CIF Core
dictionary named 'cif_core.dic' version 2.4.5 last updated on
2014-11-21 (43 times).

data item '_geom_bond_publ_flag' value 'N' was changed to 'n' in
accordance with the built-in table derived from the CIF Core
dictionary named 'cif_core.dic' version 2.4.5 last updated on
2014-11-21 (38 times).

Automatic conversion script
Id: cif_fix_values 8369 2020-08-20 11:38:08Z andrius 
;
_cod_original_cell_volume 361.489(15)
_cod_original_sg_symbol_H-M 'P 21/n'
_cod_database_code 1563402
_gsas_exptl_extinct_corr_t_min 1.00000
_gsas_exptl_extinct_corr_t_max 1.00000

loop_
_symmetry_equiv_pos_site_id
_symmetry_equiv_pos_as_xyz
1 +x,+y,+z
2 -x+1/2,+y+1/2,-z+1/2
-1 -x,-y,-z
-2 +x+1/2,-y+1/2,+z+1/2

loop_
_atom_site_type_symbol
_atom_site_label
_atom_site_fract_x
_atom_site_fract_y
_atom_site_fract_z
_atom_site_occupancy
_atom_site_thermal_displace_type
_atom_site_U_iso_or_equiv
_atom_site_symmetry_multiplicity
Nd Nd1 0.29911 0.01224 0.50158 1.0 Uiso 0.00323 4
Ta Ta 0.53947 0.47962 0.72651 1.0 Uiso 0.00323 4
O- O1 0.5854 0.45231 0.43015 1.0 Uiso 0.00323 4
O- O2 0.54618 -0.00985 0.72892 1.0 Uiso 0.00323 4
O- O3 0.5 0.5 0.0 1.0 Uiso 0.00323 2
O- O4 0.20764 -0.05891 0.24607 1.0 Uiso 0.00323 4
O- OH5 0.18584 0.57124 0.63261 1.0 Uiso 0.00323 4

loop_
_atom_type_symbol
_atom_type_scat_dispersion_real
_atom_type_scat_dispersion_imag
_atom_type_scat_Cromer_Mann_a1
_atom_type_scat_Cromer_Mann_a2
_atom_type_scat_Cromer_Mann_a3
_atom_type_scat_Cromer_Mann_a4
_atom_type_scat_Cromer_Mann_b1
_atom_type_scat_Cromer_Mann_b2
_atom_type_scat_Cromer_Mann_b3
_atom_type_scat_Cromer_Mann_b4
_atom_type_scat_Cromer_Mann_c
_atom_type_scat_source
Nd+3 0.000 0.000 21.9610 2.52722 19.9339 0.19924 12.1200 14.1783 1.51031 30.8717 1.47588 International_Tables_Vol_C
Ta+5 0.000 0.000 29.1587 1.50711 18.8407 0.11674 12.8268 6.31524 5.38695 12.4244 1.78555 International_Tables_Vol_C
O-2 0.047 0.032 3.76936 15.0797 2.53342 6.30430 1.91579 40.3445 1.55094 0.31291 0.22789 International_Tables_Vol_C
O-1 0.047 0.032 4.19160 12.8573 1.63969 4.17236 1.52673 47.0179 -20.307 -0.0140 21.9412 International_Tables_Vol_C
Si 0.000 0.000 6.29150 2.43860 3.03530 32.3337 1.98910 0.67850 1.54100 81.6937 1.14070 International_Tables_Vol_C

loop_
_diffrn_radiation_wavelength
_diffrn_radiation_wavelength_wt
_diffrn_radiation_type
_diffrn_radiation_wavelength_id
1.540500 1.000 K\a~1~ 1
1.544300 0.500 K\a~2~ 2

loop_
_geom_angle_atom_site_label_1
_geom_angle_atom_site_label_2
_geom_angle_atom_site_label_3
_geom_angle
_geom_angle_site_symmetry_1
_geom_angle_site_symmetry_2
_geom_angle_site_symmetry_3
_geom_angle_publ_flag
O1 Nd1 O1 98.4844(26) -1_656 . -1_666 n
O1 Nd1 O2 64.3457(13) -1_656 . -1_656 n
O1 Nd1 O4 115.9207(16) -1_656 . 1_555 n
O1 Nd1 O4 132.2449(17) -1_656 . 2_555 n
O1 Nd1 OH5 81.3426(23) -1_656 . 1_545 n
O1 Nd1 OH5 80.7160(18) -1_656 . 2_546 n
O1 Nd1 O2 66.7986(13) -1_666 . -1_656 n
O1 Nd1 O4 126.3336(11) -1_666 . 1_555 n
O1 Nd1 O4 65.2735(22) -1_666 . 2_555 n
O1 Nd1 OH5 149.4799(10) -1_666 . 1_545 n
O1 Nd1 OH5 73.4025(15) -1_666 . 2_546 n
O2 Nd1 O4 91.5880(23) -1_656 . 1_555 n
O2 Nd1 O4 68.0601(16) -1_656 . 2_555 n
O2 Nd1 OH5 136.0545(13) -1_656 . 1_545 n
O2 Nd1 OH5 120.6172(21) -1_656 . 2_546 n
O4 Nd1 O4 61.0797(16) 1_555 . 2_555 n
O4 Nd1 OH5 79.0339(17) 1_555 . 1_545 n
O4 Nd1 OH5 147.7697(13) 1_555 . 2_546 n
O4 Nd1 OH5 135.4754(16) 2_555 . 1_545 n
O4 Nd1 OH5 129.1350(16) 2_555 . 2_546 n
OH5 Nd1 OH5 76.4897(18) 1_545 . 2_546 n
O1 Ta O1 78.3768(23) 1_555 . -1_666 n
O1 Ta O2 86.61990(20) 1_555 . 1_555 n
O1 Ta O2 92.49620(20) 1_555 . 1_565 n
O1 Ta O3 178.714 1_555 . 1_556 n
O1 Ta O2 100.13140(20) -1_666 . 1_555 n
O1 Ta O2 85.0860(5) -1_666 . 1_565 n
O1 Ta O3 102.8544(23) -1_666 . 1_556 n
O2 Ta O2 174.40250(30) 1_555 . 1_565 n
O2 Ta O3 92.77900(20) 1_555 . 1_556 n
O2 Ta O3 87.99230(20) 1_565 . 1_556 n
Nd1 O1 Nd1 98.4844(26) -1_656 . -1_666 n
Nd1 O1 Ta 94.2492(17) -1_656 . 1_555 n
Nd1 O1 Ta 138.1660(10) -1_656 . -1_666 n
Nd1 O1 Ta 89.6437(16) -1_666 . 1_555 n
Nd1 O1 Ta 119.8298(16) -1_666 . -1_666 n
Ta O1 Ta 101.6232(23) 1_555 . -1_666 n
Nd1 O2 Ta 91.74820(10) -1_656 . 1_545 n
Nd1 O2 Ta 92.23210(10) -1_656 . 1_555 n
Ta O2 Ta 174.40250(30) 1_545 . 1_555 n
Ta O3 Ta 180.0 1_554 . -1_666 n
Nd1 O4 Nd1 131.9965(11) 1_555 . 2_545 n
Nd1 OH5 Nd1 111.2687(17) 1_565 . 2_556 n

loop_
_geom_bond_atom_site_label_1
_geom_bond_atom_site_label_2
_geom_bond_distance
_geom_bond_site_symmetry_1
_geom_bond_site_symmetry_2
_geom_bond_publ_flag
Nd1 Nd1 3.89392(14) . 1_545 n
Nd1 Nd1 3.89392(14) . 1_565 n
Nd1 Ta 3.33946(8) . -1_656 n
Nd1 Ta 3.37621(8) . -1_666 n
Nd1 O1 2.46413(6) . -1_656 n
Nd1 O1 2.67337(6) . -1_666 n
Nd1 O2 2.66718(8) . -1_656 n
Nd1 O4 2.12872(6) . 1_555 n
Nd1 O4 2.76568(7) . 2_545 n
Nd1 O4 2.34336(5) . 2_555 n
Nd1 OH5 2.50079(6) . 1_545 n
Nd1 OH5 2.83601(7) . 1_555 n
Nd1 OH5 2.44331(7) . 2_546 n
Ta Nd1 3.33946(8) . -1_656 n
Ta Nd1 3.37621(8) . -1_666 n
Ta Ta 3.19170(10) . -1_666 n
Ta O1 2.07871(6) . 1_555 n
Ta O1 2.03910(6) . -1_666 n
Ta O2 1.90832(7) . 1_555 n
Ta O2 1.99025(7) . 1_565 n
Ta O3 1.90466(6) . 1_556 n
Ta O4 2.37623(6) . -2_555 n
O1 Nd1 2.46413(6) . -1_656 n
O1 Nd1 2.67337(6) . -1_666 n
O1 Ta 2.07871(6) . 1_555 n
O1 Ta 2.03910(6) . -1_666 n
O2 Nd1 2.66718(8) . -1_656 n
O2 Ta 1.99025(7) . 1_545 n
O2 Ta 1.90832(7) . 1_555 n
O3 Ta 1.90466(6) . 1_554 n
O3 Ta 1.90466(6) . -1_666 n
O4 Nd1 2.12872(6) . 1_555 n
O4 Nd1 2.34336(5) . 2_545 n
O4 Nd1 2.76568(7) . 2_555 n
O4 Ta 2.37623(6) . -2_454 n
OH5 Nd1 2.83601(7) . 1_555 n
OH5 Nd1 2.50079(6) . 1_565 n
OH5 Nd1 2.44331(7) . 2_556 n
